data_4101781
loop_
_publ_author_name
'Jonathan G. Melnick'
'Kevin Yurkerwich'
'Gerard Parkin'

_publ_section_title
;
 On the Chalcogenophilicity of Mercury: Evidence for a Strong Hg-Se Bond
 in [TmBut]HgSePh and Its Relevance to the Toxicity of Mercury
;
_journal_name_full 'Journal of the American Chemical Society'
_journal_page_first 647
_journal_page_last 655
_journal_paper_doi 10.1021/ja907523x
_journal_volume 132
_journal_year 2010
_chemical_formula_sum 'C22 H36 B Cl3 Hg N6 S3'
_chemical_formula_weight 798.50
_chemical_name_systematic
; 
 ? 
;
_space_group_IT_number 14
_symmetry_cell_setting monoclinic
_symmetry_space_group_name_Hall '-P 2ybc'
_symmetry_space_group_name_H-M 'P 1 21/c 1'
_atom_sites_solution_hydrogens geom
_atom_sites_solution_primary direct
_atom_sites_solution_secondary difmap
_audit_creation_method SHELXL-97
_cell_angle_alpha 90.00
_cell_angle_beta 110.7620(10)
_cell_angle_gamma 90.00
_cell_formula_units_Z 4
_cell_length_a 9.4951(7)
_cell_length_b 32.986(3)
_cell_length_c 10.4048(8)
_cell_measurement_reflns_used 9855
_cell_measurement_temperature 125(2)
_cell_measurement_theta_max 31.48
_cell_measurement_theta_min 2.29
_cell_volume 3047.2(4)
_computing_cell_refinement 'Bruker SAINT'
_computing_data_collection 'Bruker APEX2'
_computing_data_reduction 'Bruker SAINT'
_computing_molecular_graphics 'Bruker SHELXTL'
_computing_publication_material 'Bruker SHELXTL'
_computing_structure_refinement 'SHELXL-97 (Sheldrick, 2008)'
_computing_structure_solution 'SHELXS-97 (Sheldrick, 2008)'
_diffrn_ambient_temperature 125(2)
_diffrn_measured_fraction_theta_full 0.957
_diffrn_measured_fraction_theta_max 0.957
_diffrn_measurement_device_type 'Bruker APEX-II CCD'
_diffrn_measurement_method '\f and \w scans'
_diffrn_radiation_monochromator graphite
_diffrn_radiation_source 'fine-focus sealed tube'
_diffrn_radiation_type MoK\a
_diffrn_radiation_wavelength 0.71073
_diffrn_reflns_av_R_equivalents 0.0667
_diffrn_reflns_av_sigmaI/netI 0.0597
_diffrn_reflns_limit_h_max 14
_diffrn_reflns_limit_h_min -14
_diffrn_reflns_limit_k_max 48
_diffrn_reflns_limit_k_min -49
_diffrn_reflns_limit_l_max 15
_diffrn_reflns_limit_l_min -15
_diffrn_reflns_number 52859
_diffrn_reflns_theta_full 32.74
_diffrn_reflns_theta_max 32.74
_diffrn_reflns_theta_min 1.23
_exptl_absorpt_coefficient_mu 5.543
_exptl_absorpt_correction_T_max 0.7690
_exptl_absorpt_correction_T_min 0.6071
_exptl_absorpt_correction_type empirical
_exptl_absorpt_process_details sadabs
_exptl_crystal_colour colorless
_exptl_crystal_density_diffrn 1.741
_exptl_crystal_density_method 'not measured'
_exptl_crystal_description block
_exptl_crystal_F_000 1576
_exptl_crystal_size_max 0.10
_exptl_crystal_size_mid 0.10
_exptl_crystal_size_min 0.05
_refine_diff_density_max 1.707
_refine_diff_density_min -2.013
_refine_diff_density_rms 0.176
_refine_ls_extinction_method none
_refine_ls_goodness_of_fit_ref 1.038
_refine_ls_hydrogen_treatment mixed
_refine_ls_matrix_type full
_refine_ls_number_parameters 329
_refine_ls_number_reflns 10769
_refine_ls_number_restraints 1
_refine_ls_restrained_S_all 1.038
_refine_ls_R_factor_all 0.0711
_refine_ls_R_factor_gt 0.0410
_refine_ls_shift/su_max 0.002
_refine_ls_shift/su_mean 0.000
_refine_ls_structure_factor_coef Fsqd
_refine_ls_weighting_details 'calc w=1/[\s^2^(Fo^2^)+(0.0462P)^2^+2.8489P] where P=(Fo^2^+2Fc^2^)/3'
_refine_ls_weighting_scheme calc
_refine_ls_wR_factor_gt 0.0921
_refine_ls_wR_factor_ref 0.1018
_reflns_number_gt 7730
_reflns_number_total 10769
_reflns_threshold_expression >2sigma(I)
_cod_data_source_file ja907523x_si_002_2.cif
_cod_data_source_block ky229as10
_cod_database_code 4101781

loop_
_symmetry_equiv_pos_as_xyz
'x, y, z'
'-x, y+1/2, -z+1/2'
'-x, -y, -z'
'x, -y-1/2, z-1/2'

loop_
_atom_site_label
_atom_site_type_symbol
_atom_site_fract_x
_atom_site_fract_y
_atom_site_fract_z
_atom_site_U_iso_or_equiv
_atom_site_adp_type
_atom_site_occupancy
_atom_site_symmetry_multiplicity
_atom_site_calc_flag
_atom_site_refinement_flags
_atom_site_disorder_assembly
_atom_site_disorder_group
Hg Hg 0.844905(18) 0.371067(5) -0.418932(16) 0.01991(5) Uani 1 1 d . . .
S1 S 0.96463(12) 0.40953(3) -0.19619(11) 0.0217(2) Uani 1 1 d . . .
S2 S 0.65236(12) 0.32730(3) -0.36242(10) 0.0192(2) Uani 1 1 d . . .
S3 S 0.66827(11) 0.42532(3) -0.57411(11) 0.0200(2) Uani 1 1 d . . .
Cl1 Cl 0.96435(14) 0.33601(4) -0.56021(14) 0.0350(3) Uani 1 1 d . . .
Cl2 Cl 0.2537(3) 0.25180(9) -0.6856(6) 0.173(2) Uani 1 1 d . . .
Cl3 Cl 0.3050(3) 0.16590(7) -0.6740(2) 0.0886(7) Uani 1 1 d . . .
B B 0.5808(6) 0.42453(14) -0.2804(5) 0.0210(9) Uani 1 1 d D . .
H1 H 0.502(4) 0.4407(11) -0.241(4) 0.009(10) Uiso 1 1 d D . .
N11 N 0.7057(4) 0.45538(10) -0.2786(4) 0.0190(7) Uani 1 1 d . . .
C11 C 0.8558(5) 0.45303(12) -0.2480(4) 0.0180(8) Uani 1 1 d . . .
C12 C 0.6634(5) 0.49513(12) -0.3185(5) 0.0229(9) Uani 1 1 d . . .
H12A H 0.5636 0.5055 -0.3467 0.027 Uiso 1 1 calc R . .
N12 N 0.9080(4) 0.49030(10) -0.2656(3) 0.0186(7) Uani 1 1 d . . .
C13 C 0.7850(5) 0.51617(12) -0.3108(5) 0.0236(9) Uani 1 1 d . . .
H13A H 0.7876 0.5441 -0.3325 0.028 Uiso 1 1 calc R . .
C14 C 1.0698(5) 0.50335(13) -0.2323(4) 0.0194(8) Uani 1 1 d . . .
C15 C 1.1561(5) 0.49723(15) -0.0785(5) 0.0278(9) Uani 1 1 d . . .
H15A H 1.1566 0.4684 -0.0560 0.042 Uiso 1 1 calc R . .
H15B H 1.1070 0.5127 -0.0256 0.042 Uiso 1 1 calc R . .
H15C H 1.2600 0.5067 -0.0553 0.042 Uiso 1 1 calc R . .
C16 C 1.0712(5) 0.54841(13) -0.2658(5) 0.0257(9) Uani 1 1 d . . .
H16A H 1.0160 0.5527 -0.3641 0.039 Uiso 1 1 calc R . .
H16B H 1.1755 0.5576 -0.2426 0.039 Uiso 1 1 calc R . .
H16C H 1.0231 0.5639 -0.2122 0.039 Uiso 1 1 calc R . .
C17 C 1.1426(6) 0.47969(15) -0.3186(5) 0.0303(10) Uani 1 1 d . . .
H17A H 1.0857 0.4843 -0.4164 0.045 Uiso 1 1 calc R . .
H17B H 1.1421 0.4507 -0.2982 0.045 Uiso 1 1 calc R . .
H17C H 1.2466 0.4889 -0.2967 0.045 Uiso 1 1 calc R . .
C21 C 0.6795(5) 0.34923(12) -0.2046(4) 0.0174(8) Uani 1 1 d . . .
N21 N 0.6444(4) 0.38808(11) -0.1843(4) 0.0204(7) Uani 1 1 d . . .
N22 N 0.7387(4) 0.33104(10) -0.0795(4) 0.0201(7) Uani 1 1 d . . .
C22 C 0.6820(6) 0.39370(14) -0.0441(4) 0.0258(10) Uani 1 1 d . . .
H22A H 0.6687 0.4180 -0.0007 0.031 Uiso 1 1 calc R . .
C23 C 0.7407(5) 0.35883(13) 0.0203(4) 0.0238(9) Uani 1 1 d . . .
H23A H 0.7768 0.3542 0.1167 0.029 Uiso 1 1 calc R . .
C24 C 0.7973(5) 0.28815(13) -0.0499(4) 0.0220(9) Uani 1 1 d . . .
C25 C 0.9318(5) 0.28347(14) -0.0978(5) 0.0262(9) Uani 1 1 d . . .
H25A H 1.0102 0.3031 -0.0491 0.039 Uiso 1 1 calc R . .
H25B H 0.8989 0.2885 -0.1969 0.039 Uiso 1 1 calc R . .
H25C H 0.9722 0.2559 -0.0778 0.039 Uiso 1 1 calc R . .
C26 C 0.6706(5) 0.25807(13) -0.1221(5) 0.0276(10) Uani 1 1 d . . .
H26A H 0.6361 0.2624 -0.2217 0.041 Uiso 1 1 calc R . .
H26B H 0.5865 0.2623 -0.0899 0.041 Uiso 1 1 calc R . .
H26C H 0.7084 0.2303 -0.1010 0.041 Uiso 1 1 calc R . .
C27 C 0.8489(6) 0.28089(16) 0.1041(5) 0.0328(11) Uani 1 1 d . . .
H27A H 0.9308 0.2997 0.1515 0.049 Uiso 1 1 calc R . .
H27B H 0.8849 0.2529 0.1244 0.049 Uiso 1 1 calc R . .
H27C H 0.7644 0.2854 0.1356 0.049 Uiso 1 1 calc R . .
N31 N 0.4824(4) 0.41134(10) -0.4281(4) 0.0187(7) Uani 1 1 d . . .
C31 C 0.5095(5) 0.40802(12) -0.5468(4) 0.0174(8) Uani 1 1 d . . .
N32 N 0.3892(4) 0.38887(11) -0.6410(4) 0.0204(7) Uani 1 1 d . . .
C32 C 0.3426(5) 0.39458(14) -0.4488(5) 0.0255(9) Uani 1 1 d . . .
H32A H 0.2945 0.3934 -0.3829 0.031 Uiso 1 1 calc R . .
C33 C 0.2863(5) 0.38031(13) -0.5780(5) 0.0234(9) Uani 1 1 d . . .
H33A H 0.1927 0.3668 -0.6189 0.028 Uiso 1 1 calc R . .
C34 C 0.3744(5) 0.37483(14) -0.7832(5) 0.0246(9) Uani 1 1 d . . .
C35 C 0.2172(6) 0.35687(17) -0.8515(6) 0.0373(12) Uani 1 1 d . . .
H35A H 0.2046 0.3337 -0.7974 0.056 Uiso 1 1 calc R . .
H35B H 0.2048 0.3478 -0.9446 0.056 Uiso 1 1 calc R . .
H35C H 0.1414 0.3775 -0.8563 0.056 Uiso 1 1 calc R . .
C36 C 0.4920(6) 0.34204(14) -0.7679(5) 0.0303(10) Uani 1 1 d . . .
H36A H 0.4759 0.3198 -0.7123 0.046 Uiso 1 1 calc R . .
H36B H 0.5928 0.3534 -0.7226 0.046 Uiso 1 1 calc R . .
H36C H 0.4828 0.3318 -0.8589 0.046 Uiso 1 1 calc R . .
C37 C 0.3903(6) 0.41057(15) -0.8697(5) 0.0299(10) Uani 1 1 d . . .
H37A H 0.4904 0.4226 -0.8274 0.045 Uiso 1 1 calc R . .
H37B H 0.3132 0.4309 -0.8747 0.045 Uiso 1 1 calc R . .
H37C H 0.3773 0.4012 -0.9625 0.045 Uiso 1 1 calc R . .
C41 C 0.2711(11) 0.2075(3) -0.7823(11) 0.106(4) Uani 1 1 d . . .
H41A H 0.1771 0.2034 -0.8623 0.127 Uiso 1 1 calc R . .
H41B H 0.3551 0.2112 -0.8165 0.127 Uiso 1 1 calc R . .

loop_
_atom_site_aniso_label
_atom_site_aniso_U_11
_atom_site_aniso_U_22
_atom_site_aniso_U_33
_atom_site_aniso_U_23
_atom_site_aniso_U_13
_atom_site_aniso_U_12
Hg 0.02047(8) 0.01916(8) 0.02114(8) -0.00065(6) 0.00865(6) 0.00256(7)
S1 0.0237(5) 0.0152(5) 0.0217(5) 0.0000(4) 0.0025(4) 0.0048(4)
S2 0.0254(5) 0.0161(5) 0.0168(5) -0.0003(4) 0.0082(4) -0.0006(4)
S3 0.0161(5) 0.0214(5) 0.0223(5) 0.0054(4) 0.0067(4) -0.0009(4)
Cl1 0.0348(6) 0.0316(6) 0.0500(7) -0.0144(5) 0.0292(6) -0.0063(5)
Cl2 0.0714(18) 0.0741(18) 0.367(6) 0.065(3) 0.070(3) 0.0153(14)
Cl3 0.137(2) 0.0743(14) 0.0624(12) 0.0099(10) 0.0448(14) 0.0307(14)
B 0.027(2) 0.015(2) 0.025(2) -0.0019(17) 0.013(2) 0.0007(18)
N11 0.0236(18) 0.0118(15) 0.0213(17) 0.0008(13) 0.0076(14) 0.0026(13)
C11 0.021(2) 0.0180(19) 0.0131(18) -0.0009(14) 0.0032(15) 0.0004(15)
C12 0.024(2) 0.0149(19) 0.028(2) 0.0045(16) 0.0071(18) 0.0074(16)
N12 0.0229(18) 0.0172(16) 0.0144(16) 0.0000(12) 0.0049(14) 0.0033(13)
C13 0.025(2) 0.0117(18) 0.034(2) 0.0027(16) 0.0104(19) 0.0049(16)
C14 0.022(2) 0.021(2) 0.0142(18) -0.0023(15) 0.0049(16) -0.0019(16)
C15 0.029(2) 0.027(2) 0.022(2) 0.0005(18) 0.0030(18) -0.004(2)
C16 0.027(2) 0.024(2) 0.028(2) 0.0017(18) 0.0116(19) -0.0022(18)
C17 0.036(3) 0.030(2) 0.031(2) -0.005(2) 0.019(2) 0.004(2)
C21 0.021(2) 0.0158(18) 0.0179(19) -0.0006(14) 0.0095(16) -0.0008(15)
N21 0.0275(19) 0.0162(16) 0.0213(17) -0.0007(14) 0.0133(15) -0.0007(15)
N22 0.0271(19) 0.0142(16) 0.0194(17) 0.0017(13) 0.0088(15) 0.0001(14)
C22 0.042(3) 0.020(2) 0.020(2) -0.0062(16) 0.017(2) -0.0013(19)
C23 0.034(3) 0.021(2) 0.017(2) -0.0017(16) 0.0097(18) -0.0014(18)
C24 0.024(2) 0.0168(19) 0.021(2) 0.0026(16) 0.0038(17) 0.0004(16)
C25 0.023(2) 0.023(2) 0.029(2) -0.0021(18) 0.0047(18) -0.0010(17)
C26 0.028(2) 0.019(2) 0.033(2) 0.0049(18) 0.007(2) -0.0067(18)
C27 0.043(3) 0.029(2) 0.023(2) 0.0084(18) 0.006(2) 0.000(2)
N31 0.0158(16) 0.0154(16) 0.0256(18) 0.0030(13) 0.0082(14) -0.0002(13)
C31 0.0171(19) 0.0133(17) 0.0210(19) 0.0060(14) 0.0057(15) 0.0023(14)
N32 0.0167(17) 0.0173(17) 0.0260(18) 0.0025(14) 0.0059(14) -0.0002(13)
C32 0.023(2) 0.023(2) 0.036(3) 0.0074(18) 0.017(2) 0.0018(17)
C33 0.0161(19) 0.017(2) 0.036(3) 0.0041(17) 0.0091(18) 0.0001(15)
C34 0.017(2) 0.027(2) 0.024(2) -0.0023(17) 0.0001(16) -0.0008(17)
C35 0.028(3) 0.041(3) 0.036(3) -0.009(2) 0.004(2) -0.006(2)
C36 0.031(3) 0.025(2) 0.030(2) -0.0035(19) 0.005(2) 0.0045(19)
C37 0.037(3) 0.027(2) 0.023(2) 0.0044(19) 0.007(2) 0.005(2)
C41 0.075(6) 0.092(7) 0.117(8) 0.059(6) -0.007(6) -0.015(5)

loop_
_atom_type_symbol
_atom_type_description
_atom_type_scat_dispersion_real
_atom_type_scat_dispersion_imag
_atom_type_scat_source
C C 0.0033 0.0016 'International Tables Vol C Tables 4.2.6.8 and 6.1.1.4'
H H 0.0000 0.0000 'International Tables Vol C Tables 4.2.6.8 and 6.1.1.4'
B B 0.0013 0.0007 'International Tables Vol C Tables 4.2.6.8 and 6.1.1.4'
N N 0.0061 0.0033 'International Tables Vol C Tables 4.2.6.8 and 6.1.1.4'
S S 0.1246 0.1234 'International Tables Vol C Tables 4.2.6.8 and 6.1.1.4'
Cl Cl 0.1484 0.1585 'International Tables Vol C Tables 4.2.6.8 and 6.1.1.4'
Hg Hg -2.3894 9.2266 'International Tables Vol C Tables 4.2.6.8 and 6.1.1.4'

loop_
_geom_angle_atom_site_label_1
_geom_angle_atom_site_label_2
_geom_angle_atom_site_label_3
_geom_angle
_geom_angle_site_symmetry_1
_geom_angle_site_symmetry_3
_geom_angle_publ_flag
Cl1 Hg S1 129.40(4) . . ?
Cl1 Hg S2 113.18(4) . . ?
S1 Hg S2 101.43(4) . . ?
Cl1 Hg S3 106.76(4) . . ?
S1 Hg S3 101.89(3) . . ?
S2 Hg S3 100.13(3) . . ?
C11 S1 Hg 96.02(14) . . ?
C21 S2 Hg 95.99(14) . . ?
C31 S3 Hg 94.55(13) . . ?
H1 B N21 107(2) . . ?
H1 B N31 105(2) . . ?
N21 B N31 112.5(3) . . ?
H1 B N11 107(2) . . ?
N21 B N11 112.3(4) . . ?
N31 B N11 112.5(3) . . ?
C11 N11 C12 107.1(4) . . ?
C11 N11 B 134.6(3) . . ?
C12 N11 B 118.3(4) . . ?
N11 C11 N12 108.7(3) . . ?
N11 C11 S1 125.7(3) . . ?
N12 C11 S1 125.6(3) . . ?
C13 C12 N11 108.8(4) . . ?
C11 N12 C13 107.3(3) . . ?
C11 N12 C14 128.0(3) . . ?
C13 N12 C14 124.5(3) . . ?
C12 C13 N12 108.0(4) . . ?
N12 C14 C17 110.8(3) . . ?
N12 C14 C16 108.4(3) . . ?
C17 C14 C16 108.7(4) . . ?
N12 C14 C15 109.0(3) . . ?
C17 C14 C15 111.2(4) . . ?
C16 C14 C15 108.8(4) . . ?
N21 C21 N22 107.9(3) . . ?
N21 C21 S2 125.5(3) . . ?
N22 C21 S2 126.6(3) . . ?
C21 N21 C22 107.7(4) . . ?
C21 N21 B 134.0(3) . . ?
C22 N21 B 118.3(4) . . ?
C21 N22 C23 108.5(3) . . ?
C21 N22 C24 127.2(3) . . ?
C23 N22 C24 124.2(3) . . ?
C23 C22 N21 108.4(4) . . ?
C22 C23 N22 107.4(4) . . ?
N22 C24 C27 108.7(4) . . ?
N22 C24 C25 108.5(3) . . ?
C27 C24 C25 109.4(4) . . ?
N22 C24 C26 109.7(4) . . ?
C27 C24 C26 108.6(4) . . ?
C25 C24 C26 111.9(4) . . ?
C31 N31 C32 108.0(4) . . ?
C31 N31 B 133.2(4) . . ?
C32 N31 B 118.3(4) . . ?
N31 C31 N32 108.1(3) . . ?
N31 C31 S3 125.7(3) . . ?
N32 C31 S3 126.2(3) . . ?
C31 N32 C33 107.7(4) . . ?
C31 N32 C34 127.5(4) . . ?
C33 N32 C34 124.4(4) . . ?
C33 C32 N31 108.4(4) . . ?
C32 C33 N32 107.8(4) . . ?
N32 C34 C36 107.8(4) . . ?
N32 C34 C37 110.3(4) . . ?
C36 C34 C37 113.0(4) . . ?
N32 C34 C35 108.1(4) . . ?
C36 C34 C35 109.4(4) . . ?
C37 C34 C35 108.1(4) . . ?
Cl3 C41 Cl2 108.0(6) . . ?

loop_
_geom_bond_atom_site_label_1
_geom_bond_atom_site_label_2
_geom_bond_distance
_geom_bond_site_symmetry_2
_geom_bond_publ_flag
Hg Cl1 2.4427(11) . ?
Hg S1 2.5309(11) . ?
Hg S2 2.5564(11) . ?
Hg S3 2.5888(10) . ?
S1 C11 1.739(4) . ?
S2 C21 1.728(4) . ?
S3 C31 1.727(4) . ?
Cl2 C41 1.815(12) . ?
Cl3 C41 1.732(8) . ?
B H1 1.111(18) . ?
B N21 1.543(6) . ?
B N31 1.552(6) . ?
B N11 1.558(6) . ?
N11 C11 1.348(5) . ?
N11 C12 1.391(5) . ?
C11 N12 1.362(5) . ?
C12 C13 1.326(6) . ?
N12 C13 1.387(5) . ?
N12 C14 1.513(5) . ?
C14 C17 1.527(6) . ?
C14 C16 1.527(6) . ?
C14 C15 1.531(6) . ?
C21 N21 1.359(5) . ?
C21 N22 1.360(5) . ?
N21 C22 1.386(5) . ?
N22 C23 1.381(5) . ?
N22 C24 1.511(5) . ?
C22 C23 1.348(6) . ?
C24 C27 1.519(6) . ?
C24 C25 1.534(6) . ?
C24 C26 1.535(6) . ?
N31 C31 1.352(5) . ?
N31 C32 1.382(5) . ?
C31 N32 1.368(5) . ?
N32 C33 1.385(6) . ?
N32 C34 1.509(6) . ?
C32 C33 1.344(7) . ?
C34 C36 1.522(6) . ?
C34 C37 1.522(7) . ?
C34 C35 1.527(7) . ?
